data_4336829
loop_
_publ_author_name
'Daniel M. Zink'
'Thomas Baumann'
'Jana Friedrichs'
'Martin Nieger'
'Stefan Br\"ase'

_publ_contact_author
;
        Martin Nieger
        Laboratory of Inorganic Chemistry
        Department of Chemistry
        Universitity of Helsinki
        P.O. Box 55
        FIN-00014 University of Helsinki
        Finland
;
_publ_contact_author_email martin.nieger@helsinki.fi
_publ_contact_author_fax '++358 9 191 50198'
_publ_contact_author_phone '++358 9 191 50192'
_publ_section_title
;
 Copper(I) Complexes Based on Five-Membered P^N Heterocycles: Structural
 Diversity Linked to Exciting Luminescence Properties
;
_journal_name_full 'Inorganic Chemistry'
_journal_page_first 13509
_journal_page_last 13520
_journal_paper_doi 10.1021/ic4019162
_journal_volume 52
_journal_year 2013
_chemical_formula_moiety 'C80 H60 Cu4 I4 N8 O4 P4, C5 H12 O, H2 O'
_chemical_formula_sum 'C85 H74 Cu4 I4 N8 O6 P4'
_chemical_formula_weight 2189.16
_chemical_name_systematic
; 
 ? 
;
_space_group_IT_number 2
_symmetry_cell_setting triclinic
_symmetry_space_group_name_Hall '-P 1'
_symmetry_space_group_name_H-M 'P -1'
_atom_sites_solution_hydrogens geom
_atom_sites_solution_primary direct
_atom_sites_solution_secondary difmap
_audit_creation_method SHELXL-97
_cell_angle_alpha 80.541(2)
_cell_angle_beta 67.361(2)
_cell_angle_gamma 67.037(2)
_cell_formula_units_Z 1
_cell_length_a 12.8014(3)
_cell_length_b 13.0287(3)
_cell_length_c 15.1242(5)
_cell_measurement_reflns_used 5086
_cell_measurement_temperature 123(2)
_cell_measurement_theta_max 27.5
_cell_measurement_theta_min 1.0
_cell_volume 2143.35(11)
_computing_cell_refinement DENZO-SMN
_computing_data_collection Collect
_computing_data_reduction DENZO-SMN
_computing_molecular_graphics XP
_computing_publication_material 'SHELXL-97 (Sheldrick, 1997)'
_computing_structure_refinement 'SHELXL-97 (Sheldrick, 1997)'
_computing_structure_solution 'SHELXS-97 (Sheldrick, 1990)'
_diffrn_ambient_temperature 123(2)
_diffrn_measured_fraction_theta_full 0.993
_diffrn_measured_fraction_theta_max 0.989
_diffrn_measurement_device_type 'Bruker-Nonius APEXII'
_diffrn_measurement_method 'rotation in phi and omega, 2 deg.'
_diffrn_radiation_monochromator graphite
_diffrn_radiation_source 'fine-focus sealed tube'
_diffrn_radiation_type MoK\a
_diffrn_radiation_wavelength 0.71073
_diffrn_reflns_av_R_equivalents 0.0338
_diffrn_reflns_av_sigmaI/netI 0.0369
_diffrn_reflns_limit_h_max 16
_diffrn_reflns_limit_h_min -12
_diffrn_reflns_limit_k_max 16
_diffrn_reflns_limit_k_min -16
_diffrn_reflns_limit_l_max 18
_diffrn_reflns_limit_l_min -19
_diffrn_reflns_number 19606
_diffrn_reflns_theta_full 25.00
_diffrn_reflns_theta_max 27.45
_diffrn_reflns_theta_min 2.92
_exptl_absorpt_coefficient_mu 2.550
_exptl_absorpt_correction_T_max 0.66012
_exptl_absorpt_correction_T_min 0.54815
_exptl_absorpt_correction_type multi-scan
_exptl_absorpt_process_details 'MULABS (Platon, cf. Blessing, 1995)'
_exptl_crystal_colour yelloe
_exptl_crystal_density_diffrn 1.696
_exptl_crystal_density_meas ?
_exptl_crystal_description blocks
_exptl_crystal_F_000 1076
_exptl_crystal_size_max 0.30
_exptl_crystal_size_mid 0.25
_exptl_crystal_size_min 0.15
_refine_diff_density_max 1.367
_refine_diff_density_min -0.930
_refine_diff_density_rms 0.114
_refine_ls_extinction_method none
_refine_ls_goodness_of_fit_ref 1.062
_refine_ls_hydrogen_treatment constr
_refine_ls_matrix_type full
_refine_ls_number_parameters 529
_refine_ls_number_reflns 9694
_refine_ls_number_restraints 370
_refine_ls_restrained_S_all 1.108
_refine_ls_R_factor_all 0.0471
_refine_ls_R_factor_gt 0.0408
_refine_ls_shift/su_max 0.001
_refine_ls_shift/su_mean 0.000
_refine_ls_structure_factor_coef Fsqd
_refine_ls_weighting_details 'calc w=1/[\s^2^(Fo^2^)+(0.0232P)^2^+9.2498P] where P=(Fo^2^+2Fc^2^)/3'
_refine_ls_weighting_scheme calc
_refine_ls_wR_factor_gt 0.0914
_refine_ls_wR_factor_ref 0.0966
_reflns_number_gt 8713
_reflns_number_total 9694
_reflns_threshold_expression >2sigma(I)
_cod_data_source_file ic4019162_si_002_3.cif
_cod_data_source_block sb388_m_compound_5-I(b)
_cod_depositor_comments
;
The following automatic conversions were performed:

'_exptl_crystal_density_meas' value 'none' was changed to '?' - the
value is perceived as not measured.

Automatic conversion script
Id: cif_fix_values 3008 2015-01-20 13:52:24Z robertas 
;
_cod_original_cell_volume 2143.35(10)
_cod_database_code 4336829

loop_
_symmetry_equiv_pos_as_xyz
'x, y, z'
'-x, -y, -z'

loop_
_atom_site_label
_atom_site_type_symbol
_atom_site_fract_x
_atom_site_fract_y
_atom_site_fract_z
_atom_site_U_iso_or_equiv
_atom_site_adp_type
_atom_site_occupancy
_atom_site_symmetry_multiplicity
_atom_site_calc_flag
_atom_site_refinement_flags
_atom_site_disorder_assembly
_atom_site_disorder_group
I1 I 0.81292(3) 0.30777(2) 0.39794(2) 0.03208(8) Uani 1 1 d . . .
I2 I 0.44271(2) 0.40326(2) 0.436187(18) 0.02407(7) Uani 1 1 d . . .
Cu1 Cu 0.67021(5) 0.29530(4) 0.31908(4) 0.02655(12) Uani 1 1 d . . .
Cu2 Cu 0.62073(5) 0.48772(4) 0.40959(4) 0.02826(12) Uani 1 1 d . . .
P1 P 0.71561(10) 0.12195(9) 0.28141(7) 0.0234(2) Uani 1 1 d . . .
P2 P 0.64642(10) 0.58592(9) 0.27135(7) 0.0246(2) Uani 1 1 d . A .
O1 O 0.5200(3) 0.1591(2) 0.2313(2) 0.0248(6) Uani 1 1 d . . .
C2 C 0.6429(4) 0.1067(3) 0.2041(3) 0.0249(8) Uani 1 1 d . . .
N3 N 0.6888(4) 0.0557(4) 0.1245(3) 0.0369(9) Uani 1 1 d . . .
N4 N 0.5916(4) 0.0749(4) 0.0938(3) 0.0387(9) Uani 1 1 d . . .
C5 C 0.4950(4) 0.1349(4) 0.1587(3) 0.0282(9) Uani 1 1 d . . .
C6 C 0.3700(4) 0.1734(4) 0.1633(3) 0.0274(9) Uani 1 1 d . . .
C7 C 0.3472(5) 0.1572(4) 0.0845(3) 0.0361(10) Uani 1 1 d . . .
H7 H 0.4127 0.1250 0.0279 0.043 Uiso 1 1 calc R . .
C8 C 0.2297(5) 0.1879(5) 0.0892(4) 0.0478(13) Uani 1 1 d . . .
H8 H 0.2140 0.1770 0.0356 0.057 Uiso 1 1 calc R . .
C9 C 0.1345(5) 0.2343(6) 0.1710(5) 0.0532(15) Uani 1 1 d . . .
H9 H 0.0535 0.2537 0.1741 0.064 Uiso 1 1 calc R . .
C10 C 0.1561(5) 0.2530(5) 0.2491(4) 0.0487(13) Uani 1 1 d . . .
H10 H 0.0900 0.2871 0.3047 0.058 Uiso 1 1 calc R . .
C11 C 0.2738(4) 0.2220(4) 0.2458(3) 0.0349(10) Uani 1 1 d . . .
H11 H 0.2891 0.2337 0.2993 0.042 Uiso 1 1 calc R . .
C12 C 0.8747(4) 0.0541(4) 0.2103(3) 0.0282(9) Uani 1 1 d . . .
C13 C 0.9249(4) 0.0974(4) 0.1215(3) 0.0347(10) Uani 1 1 d . . .
H13 H 0.8752 0.1602 0.0959 0.042 Uiso 1 1 calc R . .
C14 C 1.0480(5) 0.0497(5) 0.0692(4) 0.0417(12) Uani 1 1 d . . .
H14 H 1.0816 0.0786 0.0073 0.050 Uiso 1 1 calc R . .
C15 C 1.1210(5) -0.0388(5) 0.1064(4) 0.0445(12) Uani 1 1 d . . .
H15 H 1.2053 -0.0707 0.0709 0.053 Uiso 1 1 calc R . .
C16 C 1.0719(5) -0.0811(5) 0.1951(5) 0.0580(17) Uani 1 1 d . . .
H16 H 1.1227 -0.1427 0.2208 0.070 Uiso 1 1 calc R . .
C17 C 0.9495(5) -0.0354(5) 0.2476(4) 0.0482(14) Uani 1 1 d . . .
H17 H 0.9166 -0.0653 0.3091 0.058 Uiso 1 1 calc R . .
C18 C 0.6826(4) 0.0218(4) 0.3757(3) 0.0286(9) Uani 1 1 d . . .
C19 C 0.6648(6) 0.0429(5) 0.4677(4) 0.0503(15) Uani 1 1 d . . .
H19 H 0.6673 0.1103 0.4813 0.060 Uiso 1 1 calc R . .
C20 C 0.6430(7) -0.0346(5) 0.5406(4) 0.0623(19) Uani 1 1 d . . .
H20 H 0.6310 -0.0197 0.6039 0.075 Uiso 1 1 calc R . .
C21 C 0.6386(5) -0.1323(4) 0.5225(4) 0.0389(11) Uani 1 1 d . . .
H21 H 0.6262 -0.1861 0.5722 0.047 Uiso 1 1 calc R . .
C22 C 0.6525(7) -0.1509(5) 0.4313(4) 0.0580(17) Uani 1 1 d . . .
H22 H 0.6454 -0.2164 0.4184 0.070 Uiso 1 1 calc R . .
C23 C 0.6764(7) -0.0759(5) 0.3585(4) 0.0576(18) Uani 1 1 d . . .
H23 H 0.6889 -0.0916 0.2953 0.069 Uiso 1 1 calc R . .
O24 O 0.6505(3) 0.5329(2) 0.09488(19) 0.0225(6) Uani 1 1 d . . .
C25 C 0.6551(4) 0.4984(3) 0.1844(3) 0.0233(8) Uani 1 1 d . . .
N26 N 0.6689(3) 0.3941(3) 0.1985(2) 0.0263(7) Uani 1 1 d . . .
N27 N 0.6738(3) 0.3542(3) 0.1162(2) 0.0260(7) Uani 1 1 d . . .
C28 C 0.6619(4) 0.4392(3) 0.0578(3) 0.0230(8) Uani 1 1 d . . .
C29 C 0.6588(4) 0.4417(3) -0.0378(3) 0.0230(8) Uani 1 1 d . . .
C30 C 0.6616(4) 0.3463(4) -0.0694(3) 0.0307(9) Uani 1 1 d . . .
H30 H 0.6643 0.2821 -0.0289 0.037 Uiso 1 1 calc R . .
C31 C 0.6603(5) 0.3452(4) -0.1601(4) 0.0375(11) Uani 1 1 d . . .
H31 H 0.6650 0.2791 -0.1827 0.045 Uiso 1 1 calc R . .
C32 C 0.6524(5) 0.4392(4) -0.2182(3) 0.0372(11) Uani 1 1 d . . .
H32 H 0.6502 0.4382 -0.2802 0.045 Uiso 1 1 calc R . .
C33 C 0.6475(5) 0.5350(4) -0.1860(3) 0.0396(11) Uani 1 1 d . . .
H33 H 0.6418 0.5999 -0.2259 0.047 Uiso 1 1 calc R . .
C34 C 0.6508(5) 0.5369(4) -0.0958(3) 0.0353(10) Uani 1 1 d . . .
H34 H 0.6478 0.6026 -0.0738 0.042 Uiso 1 1 calc R . .
C35 C 0.7879(4) 0.6130(4) 0.2099(3) 0.0349(9) Uani 1 1 d DU . .
C36 C 0.8928(6) 0.5257(6) 0.1712(7) 0.0487(19) Uiso 0.544(5) 1 d PDU A 1
H36 H 0.8929 0.4524 0.1734 0.058 Uiso 0.544(5) 1 calc PR A 1
C37 C 0.9991(7) 0.5477(6) 0.1287(8) 0.053(2) Uiso 0.544(5) 1 d PDU A 1
H37 H 1.0723 0.4890 0.0977 0.064 Uiso 0.544(5) 1 calc PR A 1
C38 C 1.0022(5) 0.6542(5) 0.1300(4) 0.0583(14) Uani 1 1 d DU . .
H38 H 1.0758 0.6656 0.1167 0.070 Uiso 0.544(5) 1 calc PR A 1
H38' H 1.0773 0.6656 0.1021 0.070 Uiso 0.456(5) 1 calc PR A 2
C39 C 0.8920(6) 0.7410(6) 0.1517(7) 0.0477(19) Uiso 0.544(5) 1 d PDU A 1
H39 H 0.8899 0.8154 0.1374 0.057 Uiso 0.544(5) 1 calc PR A 1
C40 C 0.7841(7) 0.7218(6) 0.1941(7) 0.0418(18) Uiso 0.544(5) 1 d PDU A 1
H40 H 0.7087 0.7824 0.2119 0.050 Uiso 0.544(5) 1 calc PR A 1
C36' C 0.8489(8) 0.6176(10) 0.2692(6) 0.043(2) Uiso 0.456(5) 1 d PDU A 2
H36' H 0.8188 0.6022 0.3359 0.052 Uiso 0.456(5) 1 calc PR A 2
C37' C 0.9528(9) 0.6446(10) 0.2296(6) 0.049(2) Uiso 0.456(5) 1 d PDU A 2
H37' H 0.9893 0.6562 0.2694 0.058 Uiso 0.456(5) 1 calc PR A 2
C39' C 0.9472(9) 0.6480(10) 0.0723(6) 0.048(2) Uiso 0.456(5) 1 d PDU A 2
H39' H 0.9791 0.6607 0.0052 0.057 Uiso 0.456(5) 1 calc PR A 2
C40' C 0.8433(8) 0.6229(10) 0.1127(5) 0.043(2) Uiso 0.456(5) 1 d PDU A 2
H40' H 0.8084 0.6119 0.0715 0.052 Uiso 0.456(5) 1 calc PR A 2
C41 C 0.5251(4) 0.7144(3) 0.2627(3) 0.0284(9) Uani 1 1 d . . .
C42 C 0.4166(4) 0.7421(4) 0.3404(3) 0.0280(9) Uani 1 1 d . A .
H42 H 0.4093 0.6947 0.3956 0.034 Uiso 1 1 calc R . .
C43 C 0.3186(4) 0.8380(4) 0.3386(3) 0.0328(10) Uani 1 1 d . . .
H43 H 0.2449 0.8555 0.3921 0.039 Uiso 1 1 calc R A .
C44 C 0.3281(5) 0.9075(4) 0.2596(4) 0.0393(11) Uani 1 1 d . A .
H44 H 0.2612 0.9731 0.2580 0.047 Uiso 1 1 calc R . .
C45 C 0.4355(6) 0.8813(4) 0.1825(4) 0.0563(17) Uani 1 1 d . . .
H45 H 0.4423 0.9298 0.1280 0.068 Uiso 1 1 calc R A .
C46 C 0.5337(6) 0.7858(4) 0.1829(4) 0.0524(16) Uani 1 1 d . A .
H46 H 0.6068 0.7689 0.1289 0.063 Uiso 1 1 calc R . .
O1W O 0.9859(13) 0.0015(14) 0.4672(9) 0.119(6) Uani 0.50 1 d P B -1
C1M C 0.9831(14) -0.2383(15) 0.4496(11) 0.105(4) Uani 0.50 1 d PDU C -1
H1M1 H 0.9506 -0.1705 0.4865 0.157 Uiso 0.50 1 calc PR C -1
H1M2 H 0.9569 -0.2210 0.3942 0.157 Uiso 0.50 1 calc PR C -1
H1M3 H 1.0719 -0.2668 0.4275 0.157 Uiso 0.50 1 calc PR C -1
O1M O 0.9384(11) -0.3221(11) 0.5098(9) 0.123(4) Uani 0.50 1 d PDU C -1
C2M C 0.9610(11) -0.4325(11) 0.4847(9) 0.099(4) Uani 0.50 1 d PDU C -1
C3M C 0.8939(16) -0.5028(17) 0.5615(17) 0.111(5) Uani 0.50 1 d PDU C -1
H3M1 H 0.9061 -0.5035 0.6217 0.167 Uiso 0.50 1 calc PR C -1
H3M2 H 0.9262 -0.5793 0.5392 0.167 Uiso 0.50 1 calc PR C -1
H3M3 H 0.8070 -0.4698 0.5720 0.167 Uiso 0.50 1 calc PR C -1
C4M C 0.9291(16) -0.4446(17) 0.3985(11) 0.108(5) Uani 0.50 1 d PDU C -1
H4M1 H 0.8447 -0.3968 0.4078 0.163 Uiso 0.50 1 calc PR C -1
H4M2 H 0.9394 -0.5224 0.3942 0.163 Uiso 0.50 1 calc PR C -1
H4M3 H 0.9830 -0.4222 0.3392 0.163 Uiso 0.50 1 calc PR C -1
C5M C 1.0914(16) -0.5210(17) 0.4547(17) 0.131(6) Uani 0.50 1 d PDU C -1
H5M1 H 1.1267 -0.5257 0.5030 0.197 Uiso 0.50 1 calc PR C -1
H5M2 H 1.1414 -0.4993 0.3926 0.197 Uiso 0.50 1 calc PR C -1
H5M3 H 1.0885 -0.5937 0.4494 0.197 Uiso 0.50 1 calc PR C -1

loop_
_atom_site_aniso_label
_atom_site_aniso_U_11
_atom_site_aniso_U_22
_atom_site_aniso_U_33
_atom_site_aniso_U_23
_atom_site_aniso_U_13
_atom_site_aniso_U_12
I1 0.02685(15) 0.03491(16) 0.03444(16) -0.00289(12) -0.01027(12) -0.01067(12)
I2 0.02714(14) 0.02655(14) 0.01979(12) -0.00204(9) -0.00641(10) -0.01211(11)
Cu1 0.0357(3) 0.0223(2) 0.0220(2) 0.00034(19) -0.0093(2) -0.0120(2)
Cu2 0.0376(3) 0.0280(3) 0.0200(2) -0.00032(19) -0.0093(2) -0.0136(2)
P1 0.0259(5) 0.0214(5) 0.0208(5) -0.0010(4) -0.0055(4) -0.0089(4)
P2 0.0330(6) 0.0228(5) 0.0185(5) -0.0015(4) -0.0057(4) -0.0134(4)
O1 0.0249(14) 0.0272(15) 0.0221(14) -0.0019(11) -0.0068(12) -0.0100(12)
C2 0.0230(19) 0.027(2) 0.0224(19) -0.0021(15) -0.0031(16) -0.0105(16)
N3 0.032(2) 0.051(2) 0.029(2) -0.0149(18) -0.0061(16) -0.0153(18)
N4 0.029(2) 0.058(3) 0.030(2) -0.0152(19) -0.0055(16) -0.0149(19)
C5 0.036(2) 0.033(2) 0.0201(19) 0.0021(16) -0.0098(17) -0.0173(19)
C6 0.028(2) 0.028(2) 0.026(2) 0.0027(16) -0.0079(17) -0.0130(17)
C7 0.039(3) 0.045(3) 0.027(2) 0.006(2) -0.012(2) -0.021(2)
C8 0.046(3) 0.066(4) 0.041(3) 0.007(3) -0.021(2) -0.028(3)
C9 0.029(3) 0.073(4) 0.060(4) -0.002(3) -0.018(3) -0.019(3)
C10 0.030(3) 0.065(4) 0.047(3) -0.008(3) -0.008(2) -0.016(3)
C11 0.028(2) 0.044(3) 0.031(2) -0.0035(19) -0.0055(18) -0.015(2)
C12 0.026(2) 0.029(2) 0.030(2) -0.0056(17) -0.0075(17) -0.0106(17)
C13 0.032(2) 0.040(3) 0.030(2) -0.0044(19) -0.0074(19) -0.014(2)
C14 0.034(3) 0.059(3) 0.033(2) -0.009(2) -0.002(2) -0.024(2)
C15 0.025(2) 0.050(3) 0.048(3) -0.013(2) -0.003(2) -0.009(2)
C16 0.029(3) 0.051(3) 0.076(4) 0.011(3) -0.014(3) -0.005(2)
C17 0.031(3) 0.045(3) 0.050(3) 0.011(2) -0.005(2) -0.009(2)
C18 0.032(2) 0.028(2) 0.022(2) 0.0014(16) -0.0058(17) -0.0113(18)
C19 0.093(5) 0.042(3) 0.038(3) 0.014(2) -0.031(3) -0.043(3)
C20 0.124(6) 0.061(4) 0.030(3) 0.014(3) -0.035(3) -0.060(4)
C21 0.052(3) 0.038(3) 0.032(2) 0.010(2) -0.014(2) -0.026(2)
C22 0.110(6) 0.046(3) 0.040(3) 0.010(2) -0.028(3) -0.053(4)
C23 0.116(6) 0.048(3) 0.029(3) 0.006(2) -0.022(3) -0.055(4)
O24 0.0307(15) 0.0212(13) 0.0154(13) -0.0003(10) -0.0063(11) -0.0111(12)
C25 0.027(2) 0.0240(19) 0.0168(17) 0.0006(14) -0.0047(15) -0.0107(16)
N26 0.036(2) 0.0227(17) 0.0196(16) -0.0013(13) -0.0085(15) -0.0113(15)
N27 0.036(2) 0.0247(17) 0.0201(16) -0.0029(13) -0.0095(15) -0.0129(15)
C28 0.0244(19) 0.0209(19) 0.0214(19) -0.0041(15) -0.0060(15) -0.0063(15)
C29 0.0213(18) 0.027(2) 0.0202(18) -0.0018(15) -0.0071(15) -0.0081(16)
C30 0.037(2) 0.025(2) 0.034(2) -0.0034(17) -0.019(2) -0.0073(18)
C31 0.049(3) 0.032(2) 0.041(3) -0.008(2) -0.028(2) -0.008(2)
C32 0.046(3) 0.043(3) 0.026(2) -0.0048(19) -0.018(2) -0.012(2)
C33 0.055(3) 0.041(3) 0.028(2) 0.005(2) -0.019(2) -0.021(2)
C34 0.050(3) 0.030(2) 0.030(2) -0.0002(18) -0.017(2) -0.016(2)
C35 0.039(2) 0.0330(19) 0.034(2) -0.0008(16) -0.0096(17) -0.0174(16)
C38 0.037(2) 0.055(2) 0.064(3) 0.006(2) -0.001(2) -0.016(2)
C41 0.034(2) 0.024(2) 0.025(2) -0.0029(16) -0.0048(17) -0.0128(18)
C42 0.031(2) 0.035(2) 0.022(2) -0.0006(17) -0.0108(17) -0.0156(19)
C43 0.033(2) 0.037(2) 0.028(2) -0.0060(18) -0.0100(19) -0.0109(19)
C44 0.046(3) 0.025(2) 0.044(3) -0.008(2) -0.013(2) -0.010(2)
C45 0.063(4) 0.029(3) 0.042(3) 0.012(2) -0.001(3) -0.004(3)
C46 0.055(3) 0.032(3) 0.034(3) 0.006(2) 0.007(2) -0.004(2)
O1W 0.073(8) 0.109(9) 0.085(11) -0.013(10) -0.001(8) 0.037(7)
C1M 0.075(7) 0.171(11) 0.081(8) 0.060(7) -0.068(6) -0.042(7)
O1M 0.094(6) 0.159(9) 0.114(8) 0.008(7) -0.057(6) -0.027(7)
C2M 0.082(7) 0.147(10) 0.107(8) 0.026(7) -0.065(6) -0.060(7)
C3M 0.059(7) 0.169(11) 0.116(9) 0.029(9) -0.040(7) -0.054(7)
C4M 0.095(8) 0.155(10) 0.101(9) 0.013(8) -0.053(7) -0.058(8)
C5M 0.081(8) 0.177(11) 0.122(10) 0.029(9) -0.035(8) -0.046(9)

loop_
_atom_type_symbol
_atom_type_description
_atom_type_scat_dispersion_real
_atom_type_scat_dispersion_imag
_atom_type_scat_source
C C 0.0033 0.0016 'International Tables Vol C Tables 4.2.6.8 and 6.1.1.4'
H H 0.0000 0.0000 'International Tables Vol C Tables 4.2.6.8 and 6.1.1.4'
N N 0.0061 0.0033 'International Tables Vol C Tables 4.2.6.8 and 6.1.1.4'
O O 0.0106 0.0060 'International Tables Vol C Tables 4.2.6.8 and 6.1.1.4'
P P 0.1023 0.0942 'International Tables Vol C Tables 4.2.6.8 and 6.1.1.4'
Cu Cu 0.3201 1.2651 'International Tables Vol C Tables 4.2.6.8 and 6.1.1.4'
I I -0.4742 1.8119 'International Tables Vol C Tables 4.2.6.8 and 6.1.1.4'

loop_
_geom_angle_atom_site_label_1
_geom_angle_atom_site_label_2
_geom_angle_atom_site_label_3
_geom_angle
_geom_angle_site_symmetry_1
_geom_angle_site_symmetry_3
Cu1 I1 Cu2 64.562(18) . .
Cu2 I2 Cu1 126.79(2) 2_666 .
Cu2 I2 Cu2 72.43(2) 2_666 .
Cu1 I2 Cu2 61.404(17) . .
N26 Cu1 P1 108.19(10) . .
N26 Cu1 I1 113.92(10) . .
P1 Cu1 I1 111.92(4) . .
N26 Cu1 I2 98.92(10) . .
P1 Cu1 I2 117.43(4) . .
I1 Cu1 I2 106.01(2) . .
N26 Cu1 Cu2 86.18(10) . .
P1 Cu1 Cu2 165.45(4) . .
I1 Cu1 Cu2 58.128(17) . .
I2 Cu1 Cu2 60.667(17) . .
P2 Cu2 I2 116.26(3) . 2_666
P2 Cu2 I1 111.20(4) . .
I2 Cu2 I1 109.65(2) 2_666 .
P2 Cu2 I2 108.08(4) . .
I2 Cu2 I2 107.57(2) 2_666 .
I1 Cu2 I2 103.18(2) . .
P2 Cu2 Cu1 92.31(3) . .
I2 Cu2 Cu1 151.36(2) 2_666 .
I1 Cu2 Cu1 57.310(17) . .
I2 Cu2 Cu1 57.929(17) . .
C18 P1 C12 104.4(2) . .
C18 P1 C2 100.9(2) . .
C12 P1 C2 100.85(19) . .
C18 P1 Cu1 119.47(15) . .
C12 P1 Cu1 113.30(14) . .
C2 P1 Cu1 115.54(14) . .
C41 P2 C25 102.3(2) . .
C41 P2 C35 106.2(2) . .
C25 P2 C35 100.84(19) . .
C41 P2 Cu2 119.03(14) . .
C25 P2 Cu2 105.53(13) . .
C35 P2 Cu2 119.83(16) . .
C2 O1 C5 102.8(3) . .
N3 C2 O1 112.3(4) . .
N3 C2 P1 130.5(3) . .
O1 C2 P1 117.2(3) . .
C2 N3 N4 106.5(4) . .
C5 N4 N3 106.3(4) . .
N4 C5 O1 112.1(4) . .
N4 C5 C6 128.1(4) . .
O1 C5 C6 119.7(4) . .
C11 C6 C7 120.1(4) . .
C11 C6 C5 121.0(4) . .
C7 C6 C5 118.8(4) . .
C8 C7 C6 119.7(5) . .
C8 C7 H7 120.2 . .
C6 C7 H7 120.2 . .
C7 C8 C9 120.5(5) . .
C7 C8 H8 119.8 . .
C9 C8 H8 119.8 . .
C8 C9 C10 120.4(5) . .
C8 C9 H9 119.8 . .
C10 C9 H9 119.8 . .
C11 C10 C9 119.9(5) . .
C11 C10 H10 120.0 . .
C9 C10 H10 120.0 . .
C10 C11 C6 119.5(5) . .
C10 C11 H11 120.3 . .
C6 C11 H11 120.3 . .
C13 C12 C17 119.0(4) . .
C13 C12 P1 120.1(4) . .
C17 C12 P1 120.7(4) . .
C12 C13 C14 120.3(5) . .
C12 C13 H13 119.8 . .
C14 C13 H13 119.8 . .
C15 C14 C13 120.2(5) . .
C15 C14 H14 119.9 . .
C13 C14 H14 119.9 . .
C14 C15 C16 119.7(5) . .
C14 C15 H15 120.2 . .
C16 C15 H15 120.2 . .
C15 C16 C17 120.8(5) . .
C15 C16 H16 119.6 . .
C17 C16 H16 119.6 . .
C16 C17 C12 119.9(5) . .
C16 C17 H17 120.1 . .
C12 C17 H17 120.1 . .
C23 C18 C19 118.7(4) . .
C23 C18 P1 122.3(4) . .
C19 C18 P1 119.0(4) . .
C18 C19 C20 119.9(5) . .
C18 C19 H19 120.0 . .
C20 C19 H19 120.0 . .
C21 C20 C19 120.9(5) . .
C21 C20 H20 119.6 . .
C19 C20 H20 119.6 . .
C22 C21 C20 118.7(5) . .
C22 C21 H21 120.6 . .
C20 C21 H21 120.6 . .
C21 C22 C23 120.7(5) . .
C21 C22 H22 119.7 . .
C23 C22 H22 119.7 . .
C22 C23 C18 121.0(5) . .
C22 C23 H23 119.5 . .
C18 C23 H23 119.5 . .
C28 O24 C25 103.1(3) . .
N26 C25 O24 110.6(3) . .
N26 C25 P2 124.3(3) . .
O24 C25 P2 125.1(3) . .
C25 N26 N27 108.3(3) . .
C25 N26 Cu1 130.3(3) . .
N27 N26 Cu1 121.3(3) . .
C28 N27 N26 105.1(3) . .
N27 C28 O24 112.9(3) . .
N27 C28 C29 126.8(4) . .
O24 C28 C29 120.3(3) . .
C30 C29 C34 120.3(4) . .
C30 C29 C28 118.0(4) . .
C34 C29 C28 121.7(4) . .
C31 C30 C29 119.6(4) . .
C31 C30 H30 120.2 . .
C29 C30 H30 120.2 . .
C32 C31 C30 120.6(4) . .
C32 C31 H31 119.7 . .
C30 C31 H31 119.7 . .
C31 C32 C33 119.8(4) . .
C31 C32 H32 120.1 . .
C33 C32 H32 120.1 . .
C32 C33 C34 120.4(5) . .
C32 C33 H33 119.8 . .
C34 C33 H33 119.8 . .
C33 C34 C29 119.4(4) . .
C33 C34 H34 120.3 . .
C29 C34 H34 120.3 . .
C36 C35 C40' 66.0(7) . .
C36 C35 C40 121.2(5) . .
C40' C35 C40 74.6(6) . .
C36 C35 C36' 82.4(7) . .
C40' C35 C36' 117.3(5) . .
C40 C35 C36' 78.9(6) . .
C36 C35 P2 118.8(4) . .
C40' C35 P2 126.5(4) . .
C40 C35 P2 119.5(4) . .
C36' C35 P2 116.0(4) . .
C35 C36 C37 117.7(6) . .
C35 C36 H36 121.2 . .
C37 C36 H36 121.2 . .
C36 C37 C38 122.0(6) . .
C36 C37 H37 119.0 . .
C38 C37 H37 119.0 . .
C39' C38 C39 72.1(7) . .
C39' C38 C37' 122.3(6) . .
C39 C38 C37' 77.7(7) . .
C39' C38 C37 66.4(7) . .
C39 C38 C37 115.9(5) . .
C37' C38 C37 85.6(7) . .
C39' C38 H38 131.8 . .
C39 C38 H38 122.1 . .
C37' C38 H38 105.9 . .
C37 C38 H38 122.1 . .
C39' C38 H38' 118.8 . .
C39 C38 H38' 122.6 . .
C37' C38 H38' 118.8 . .
C37 C38 H38' 119.7 . .
H38 C38 H38' 13.0 . .
C38 C39 C40 121.2(6) . .
C38 C39 H39 119.4 . .
C40 C39 H39 119.4 . .
C35 C40 C39 118.9(6) . .
C35 C40 H40 120.6 . .
C39 C40 H40 120.6 . .
C37' C36' C35 120.0(7) . .
C37' C36' H36' 120.0 . .
C35 C36' H36' 120.0 . .
C36' C37' C38 118.3(7) . .
C36' C37' H37' 120.9 . .
C38 C37' H37' 120.9 . .
C38 C39' C40' 118.4(7) . .
C38 C39' H39' 120.8 . .
C40' C39' H39' 120.8 . .
C35 C40' C39' 123.0(7) . .
C35 C40' H40' 118.5 . .
C39' C40' H40' 118.5 . .
C42 C41 C46 118.4(4) . .
C42 C41 P2 117.5(3) . .
C46 C41 P2 124.1(4) . .
C43 C42 C41 121.0(4) . .
C43 C42 H42 119.5 . .
C41 C42 H42 119.5 . .
C44 C43 C42 120.1(4) . .
C44 C43 H43 120.0 . .
C42 C43 H43 120.0 . .
C43 C44 C45 119.4(5) . .
C43 C44 H44 120.3 . .
C45 C44 H44 120.3 . .
C44 C45 C46 121.3(5) . .
C44 C45 H45 119.4 . .
C46 C45 H45 119.4 . .
C45 C46 C41 119.9(5) . .
C45 C46 H46 120.1 . .
C41 C46 H46 120.1 . .
O1M C1M H1M1 109.5 . .
O1M C1M H1M2 109.5 . .
H1M1 C1M H1M2 109.5 . .
O1M C1M H1M3 109.5 . .
H1M1 C1M H1M3 109.5 . .
H1M2 C1M H1M3 109.5 . .
C2M O1M C1M 128.4(10) . .
O1M C2M C5M 120.5(9) . .
O1M C2M C4M 117.9(8) . .
C5M C2M C4M 98.0(12) . .
O1M C2M C3M 117.8(9) . .
C5M C2M C3M 98.8(10) . .
C4M C2M C3M 99.6(11) . .
C2M C3M H3M1 109.5 . .
C2M C3M H3M2 109.5 . .
H3M1 C3M H3M2 109.5 . .
C2M C3M H3M3 109.5 . .
H3M1 C3M H3M3 109.5 . .
H3M2 C3M H3M3 109.5 . .
C2M C4M H4M1 109.5 . .
C2M C4M H4M2 109.5 . .
H4M1 C4M H4M2 109.5 . .
C2M C4M H4M3 109.5 . .
H4M1 C4M H4M3 109.5 . .
H4M2 C4M H4M3 109.5 . .
C2M C5M H5M1 109.5 . .
C2M C5M H5M2 109.5 . .
H5M1 C5M H5M2 109.5 . .
C2M C5M H5M3 109.5 . .
H5M1 C5M H5M3 109.5 . .
H5M2 C5M H5M3 109.5 . .

loop_
_geom_bond_atom_site_label_1
_geom_bond_atom_site_label_2
_geom_bond_distance
_geom_bond_site_symmetry_2
I1 Cu1 2.5998(6) .
I1 Cu2 2.6234(6) .
I2 Cu2 2.6169(6) 2_666
I2 Cu1 2.6923(6) .
I2 Cu2 2.7698(6) .
Cu1 N26 2.054(3) .
Cu1 P1 2.2151(11) .
Cu1 Cu2 2.7896(7) .
Cu2 P2 2.2440(11) .
Cu2 I2 2.6169(6) 2_666
P1 C18 1.808(4) .
P1 C12 1.819(4) .
P1 C2 1.825(4) .
P2 C41 1.813(5) .
P2 C25 1.822(4) .
P2 C35 1.835(4) .
O1 C2 1.367(5) .
O1 C5 1.367(5) .
C2 N3 1.285(5) .
N3 N4 1.410(6) .
N4 C5 1.292(6) .
C5 C6 1.455(6) .
C6 C11 1.394(6) .
C6 C7 1.395(6) .
C7 C8 1.373(7) .
C7 H7 0.9500 .
C8 C9 1.375(8) .
C8 H8 0.9500 .
C9 C10 1.389(8) .
C9 H9 0.9500 .
C10 C11 1.383(7) .
C10 H10 0.9500 .
C11 H11 0.9500 .
C12 C13 1.380(6) .
C12 C17 1.387(7) .
C13 C14 1.390(7) .
C13 H13 0.9500 .
C14 C15 1.367(8) .
C14 H14 0.9500 .
C15 C16 1.370(8) .
C15 H15 0.9500 .
C16 C17 1.383(7) .
C16 H16 0.9500 .
C17 H17 0.9500 .
C18 C23 1.377(7) .
C18 C19 1.377(7) .
C19 C20 1.389(7) .
C19 H19 0.9500 .
C20 C21 1.372(7) .
C20 H20 0.9500 .
C21 C22 1.371(7) .
C21 H21 0.9500 .
C22 C23 1.371(7) .
C22 H22 0.9500 .
C23 H23 0.9500 .
O24 C28 1.360(5) .
O24 C25 1.372(5) .
C25 N26 1.292(5) .
N26 N27 1.397(5) .
N27 C28 1.296(5) .
C28 C29 1.457(5) .
C29 C30 1.386(6) .
C29 C34 1.389(6) .
C30 C31 1.380(6) .
C30 H30 0.9500 .
C31 C32 1.379(7) .
C31 H31 0.9500 .
C32 C33 1.384(7) .
C32 H32 0.9500 .
C33 C34 1.386(6) .
C33 H33 0.9500 .
C34 H34 0.9500 .
C35 C36 1.364(6) .
C35 C40' 1.374(6) .
C35 C40 1.382(6) .
C35 C36' 1.418(7) .
C36 C37 1.385(7) .
C36 H36 0.9500 .
C37 C38 1.408(7) .
C37 H37 0.9500 .
C38 C39' 1.344(7) .
C38 C39 1.378(6) .
C38 C37' 1.397(7) .
C38 H38 0.9500 .
C38 H38' 0.9500 .
C39 C40 1.384(7) .
C39 H39 0.9500 .
C40 H40 0.9500 .
C36' C37' 1.391(7) .
C36' H36' 0.9500 .
C37' H37' 0.9500 .
C39' C40' 1.377(7) .
C39' H39' 0.9500 .
C40' H40' 0.9500 .
C41 C42 1.390(6) .
C41 C46 1.394(6) .
C42 C43 1.389(6) .
C42 H42 0.9500 .
C43 C44 1.371(7) .
C43 H43 0.9500 .
C44 C45 1.377(8) .
C44 H44 0.9500 .
C45 C46 1.382(8) .
C45 H45 0.9500 .
C46 H46 0.9500 .
C1M O1M 1.452(7) .
C1M H1M1 0.9800 .
C1M H1M2 0.9800 .
C1M H1M3 0.9800 .
O1M C2M 1.438(8) .
C2M C5M 1.552(7) .
C2M C4M 1.556(7) .
C2M C3M 1.556(7) .
C3M H3M1 0.9800 .
C3M H3M2 0.9800 .
C3M H3M3 0.9800 .
C4M H4M1 0.9800 .
C4M H4M2 0.9800 .
C4M H4M3 0.9800 .
C5M H5M1 0.9800 .
C5M H5M2 0.9800 .
C5M H5M3 0.9800 .

loop_
_geom_torsion_atom_site_label_1
_geom_torsion_atom_site_label_2
_geom_torsion_atom_site_label_3
_geom_torsion_atom_site_label_4
_geom_torsion
_geom_torsion_site_symmetry_1
_geom_torsion_site_symmetry_4
Cu2 I1 Cu1 N26 68.80(11) . .
Cu2 I1 Cu1 P1 -168.08(4) . .
Cu2 I1 Cu1 I2 -38.879(18) . .
Cu2 I2 Cu1 N26 -113.66(10) 2_666 .
Cu2 I2 Cu1 N26 -80.47(10) . .
Cu2 I2 Cu1 P1 130.40(4) 2_666 .
Cu2 I2 Cu1 P1 163.59(4) . .
Cu2 I2 Cu1 I1 4.50(3) 2_666 .
Cu2 I2 Cu1 I1 37.693(18) . .
Cu2 I2 Cu1 Cu2 -33.19(3) 2_666 .
Cu1 I1 Cu2 P2 -78.61(4) . .
Cu1 I1 Cu2 I2 151.42(3) . 2_666
Cu1 I1 Cu2 I2 37.037(18) . .
Cu2 I2 Cu2 P2 -126.27(4) 2_666 .
Cu1 I2 Cu2 P2 81.11(4) . .
Cu2 I2 Cu2 I2 0.0 2_666 2_666
Cu1 I2 Cu2 I2 -152.62(3) . 2_666
Cu2 I2 Cu2 I1 115.88(3) 2_666 .
Cu1 I2 Cu2 I1 -36.742(18) . .
Cu2 I2 Cu2 Cu1 152.62(3) 2_666 .
N26 Cu1 Cu2 P2 -7.50(11) . .
P1 Cu1 Cu2 P2 163.57(15) . .
I1 Cu1 Cu2 P2 113.84(4) . .
I2 Cu1 Cu2 P2 -109.96(4) . .
N26 Cu1 Cu2 I2 168.62(12) . 2_666
P1 Cu1 Cu2 I2 -20.31(19) . 2_666
I1 Cu1 Cu2 I2 -70.05(5) . 2_666
I2 Cu1 Cu2 I2 66.16(5) . 2_666
N26 Cu1 Cu2 I1 -121.34(11) . .
P1 Cu1 Cu2 I1 49.73(15) . .
I2 Cu1 Cu2 I1 136.205(19) . .
N26 Cu1 Cu2 I2 102.46(11) . .
P1 Cu1 Cu2 I2 -86.47(16) . .
I1 Cu1 Cu2 I2 -136.205(19) . .
N26 Cu1 P1 C18 -162.3(2) . .
I1 Cu1 P1 C18 71.35(18) . .
I2 Cu1 P1 C18 -51.58(18) . .
Cu2 Cu1 P1 C18 27.0(3) . .
N26 Cu1 P1 C12 74.1(2) . .
I1 Cu1 P1 C12 -52.25(16) . .
I2 Cu1 P1 C12 -175.19(16) . .
Cu2 Cu1 P1 C12 -96.6(2) . .
N26 Cu1 P1 C2 -41.59(19) . .
I1 Cu1 P1 C2 -167.90(14) . .
I2 Cu1 P1 C2 69.16(15) . .
Cu2 Cu1 P1 C2 147.79(19) . .
I2 Cu2 P2 C41 -53.35(17) 2_666 .
I1 Cu2 P2 C41 -179.77(16) . .
I2 Cu2 P2 C41 67.65(17) . .
Cu1 Cu2 P2 C41 124.57(17) . .
I2 Cu2 P2 C25 -167.38(14) 2_666 .
I1 Cu2 P2 C25 66.20(15) . .
I2 Cu2 P2 C25 -46.38(15) . .
Cu1 Cu2 P2 C25 10.54(14) . .
I2 Cu2 P2 C35 80.02(17) 2_666 .
I1 Cu2 P2 C35 -46.40(17) . .
I2 Cu2 P2 C35 -158.97(16) . .
Cu1 Cu2 P2 C35 -102.05(17) . .
C5 O1 C2 N3 -0.3(5) . .
C5 O1 C2 P1 178.2(3) . .
C18 P1 C2 N3 -102.7(5) . .
C12 P1 C2 N3 4.4(5) . .
Cu1 P1 C2 N3 127.0(4) . .
C18 P1 C2 O1 79.2(3) . .
C12 P1 C2 O1 -173.7(3) . .
Cu1 P1 C2 O1 -51.1(3) . .
O1 C2 N3 N4 0.7(5) . .
P1 C2 N3 N4 -177.5(3) . .
C2 N3 N4 C5 -0.9(5) . .
N3 N4 C5 O1 0.8(5) . .
N3 N4 C5 C6 -177.1(4) . .
C2 O1 C5 N4 -0.4(5) . .
C2 O1 C5 C6 177.7(4) . .
N4 C5 C6 C11 169.3(5) . .
O1 C5 C6 C11 -8.4(6) . .
N4 C5 C6 C7 -8.3(7) . .
O1 C5 C6 C7 173.9(4) . .
C11 C6 C7 C8 -0.9(7) . .
C5 C6 C7 C8 176.8(5) . .
C6 C7 C8 C9 -0.1(8) . .
C7 C8 C9 C10 1.5(10) . .
C8 C9 C10 C11 -1.8(10) . .
C9 C10 C11 C6 0.8(9) . .
C7 C6 C11 C10 0.5(7) . .
C5 C6 C11 C10 -177.1(5) . .
C18 P1 C12 C13 167.4(4) . .
C2 P1 C12 C13 63.1(4) . .
Cu1 P1 C12 C13 -61.0(4) . .
C18 P1 C12 C17 -18.3(5) . .
C2 P1 C12 C17 -122.7(4) . .
Cu1 P1 C12 C17 113.2(4) . .
C17 C12 C13 C14 1.9(7) . .
P1 C12 C13 C14 176.3(4) . .
C12 C13 C14 C15 -1.8(8) . .
C13 C14 C15 C16 0.8(9) . .
C14 C15 C16 C17 -0.1(10) . .
C15 C16 C17 C12 0.3(10) . .
C13 C12 C17 C16 -1.2(9) . .
P1 C12 C17 C16 -175.5(5) . .
C12 P1 C18 C23 -70.5(5) . .
C2 P1 C18 C23 33.8(5) . .
Cu1 P1 C18 C23 161.6(5) . .
C12 P1 C18 C19 108.5(5) . .
C2 P1 C18 C19 -147.2(5) . .
Cu1 P1 C18 C19 -19.4(5) . .
C23 C18 C19 C20 1.0(10) . .
P1 C18 C19 C20 -178.0(5) . .
C18 C19 C20 C21 -0.2(11) . .
C19 C20 C21 C22 -1.9(11) . .
C20 C21 C22 C23 3.3(11) . .
C21 C22 C23 C18 -2.5(11) . .
C19 C18 C23 C22 0.3(10) . .
P1 C18 C23 C22 179.3(6) . .
C28 O24 C25 N26 0.5(4) . .
C28 O24 C25 P2 179.3(3) . .
C41 P2 C25 N26 -138.0(4) . .
C35 P2 C25 N26 112.5(4) . .
Cu2 P2 C25 N26 -12.8(4) . .
C41 P2 C25 O24 43.4(4) . .
C35 P2 C25 O24 -66.1(4) . .
Cu2 P2 C25 O24 168.6(3) . .
O24 C25 N26 N27 -0.2(5) . .
P2 C25 N26 N27 -179.0(3) . .
O24 C25 N26 Cu1 -175.0(3) . .
P2 C25 N26 Cu1 6.2(6) . .
P1 Cu1 N26 C25 -174.9(4) . .
I1 Cu1 N26 C25 -49.8(4) . .
I2 Cu1 N26 C25 62.2(4) . .
Cu2 Cu1 N26 C25 2.7(4) . .
P1 Cu1 N26 N27 10.8(3) . .
I1 Cu1 N26 N27 135.9(3) . .
I2 Cu1 N26 N27 -112.0(3) . .
Cu2 Cu1 N26 N27 -171.5(3) . .
C25 N26 N27 C28 -0.2(5) . .
Cu1 N26 N27 C28 175.2(3) . .
N26 N27 C28 O24 0.6(5) . .
N26 N27 C28 C29 -178.8(4) . .
C25 O24 C28 N27 -0.7(4) . .
C25 O24 C28 C29 178.8(4) . .
N27 C28 C29 C30 4.2(7) . .
O24 C28 C29 C30 -175.2(4) . .
N27 C28 C29 C34 -177.1(4) . .
O24 C28 C29 C34 3.5(6) . .
C34 C29 C30 C31 2.1(7) . .
C28 C29 C30 C31 -179.2(4) . .
C29 C30 C31 C32 -2.1(8) . .
C30 C31 C32 C33 1.0(8) . .
C31 C32 C33 C34 0.2(8) . .
C32 C33 C34 C29 -0.2(8) . .
C30 C29 C34 C33 -0.9(7) . .
C28 C29 C34 C33 -179.6(4) . .
C41 P2 C35 C36 -153.9(6) . .
C25 P2 C35 C36 -47.5(6) . .
Cu2 P2 C35 C36 67.6(6) . .
C41 P2 C35 C40' -73.6(7) . .
C25 P2 C35 C40' 32.7(7) . .
Cu2 P2 C35 C40' 147.8(7) . .
C41 P2 C35 C40 18.7(6) . .
C25 P2 C35 C40 125.0(6) . .
Cu2 P2 C35 C40 -119.9(5) . .
C41 P2 C35 C36' 110.3(6) . .
C25 P2 C35 C36' -143.3(6) . .
Cu2 P2 C35 C36' -28.2(6) . .
C40' C35 C36 C37 62.7(10) . .
C40 C35 C36 C37 10.2(13) . .
C36' C35 C36 C37 -61.8(10) . .
P2 C35 C36 C37 -177.4(8) . .
C35 C36 C37 C38 4.0(16) . .
C36 C37 C38 C39' -71.3(11) . .
C36 C37 C38 C39 -17.1(14) . .
C36 C37 C38 C37' 56.9(11) . .
C39' C38 C39 C40 67.9(10) . .
C37' C38 C39 C40 -62.3(10) . .
C37 C38 C39 C40 16.6(13) . .
C36 C35 C40 C39 -10.7(13) . .
C40' C35 C40 C39 -59.4(9) . .
C36' C35 C40 C39 63.2(9) . .
P2 C35 C40 C39 177.0(7) . .
C38 C39 C40 C35 -3.4(14) . .
C36 C35 C36' C37' 65.6(11) . .
C40' C35 C36' C37' 7.6(14) . .
C40 C35 C36' C37' -58.5(11) . .
P2 C35 C36' C37' -176.0(9) . .
C35 C36' C37' C38 -7.2(16) . .
C39' C38 C37' C36' 6.0(16) . .
C39 C38 C37' C36' 65.3(11) . .
C37 C38 C37' C36' -52.4(11) . .
C39 C38 C39' C40' -67.0(11) . .
C37' C38 C39' C40' -5.0(16) . .
C37 C38 C39' C40' 62.9(11) . .
C36 C35 C40' C39' -73.7(11) . .
C40 C35 C40' C39' 61.6(11) . .
C36' C35 C40' C39' -6.8(15) . .
P2 C35 C40' C39' 177.2(9) . .
C38 C39' C40' C35 5.6(17) . .
C25 P2 C41 C42 110.6(4) . .
C35 P2 C41 C42 -144.1(3) . .
Cu2 P2 C41 C42 -5.2(4) . .
C25 P2 C41 C46 -68.6(5) . .
C35 P2 C41 C46 36.7(5) . .
Cu2 P2 C41 C46 175.7(4) . .
C46 C41 C42 C43 0.4(7) . .
P2 C41 C42 C43 -178.7(3) . .
C41 C42 C43 C44 -0.4(7) . .
C42 C43 C44 C45 -0.1(8) . .
C43 C44 C45 C46 0.5(10) . .
C44 C45 C46 C41 -0.5(11) . .
C42 C41 C46 C45 0.0(9) . .
P2 C41 C46 C45 179.1(5) . .
C1M O1M C2M C5M 63.6(15) . .
C1M O1M C2M C4M -56.0(15) . .
C1M O1M C2M C3M -175.6(13) . .
